data_2020712
loop_
_publ_author_name
'Udovenko, Anatoly A.'
'Karabtsov, Alexander A.'
'Laptash, Natalia M.'

_publ_section_title
;
 Crystallographic features of ammonium fluoroelpasolites: dynamic
 orientational disorder in crystals of (NH~4~)~3~HfF~7~ and
 (NH~4~)~3~Ti(O~2~)F~5~
;
_journal_issue 1
_journal_name_full 'Acta Crystallographica Section B'
_journal_page_first 1
_journal_page_last 9
_journal_paper_doi 10.1107/S2052520616017534
_journal_volume 73
_journal_year 2017
_chemical_formula_moiety '( H12 N3 Ti O2 F5)'
_chemical_formula_sum 'F5 H12 N3 O2 Ti'
_chemical_formula_weight 229.03
_chemical_name_common pentafluorooxotitanium
_chemical_name_systematic pentafluorooxotitanium
_space_group_crystal_system cubic
_space_group_IT_number 225
_space_group_name_Hall '-F 4 2 3'
_space_group_name_H-M_alt 'F m -3 m'
_symmetry_space_group_name_Hall '-F 4 2 3'
_symmetry_space_group_name_H-M 'F m -3 m'
_atom_sites_solution_hydrogens difmap
_atom_sites_solution_primary direct
_atom_sites_solution_secondary difmap
_audit_creation_method SHELXL-2014/7
_cell_angle_alpha 90
_cell_angle_beta 90
_cell_angle_gamma 90
_cell_formula_units_Z 4
_cell_length_a 9.23270(10)
_cell_length_b 9.23270(10)
_cell_length_c 9.23270(10)
_cell_measurement_reflns_used 7086
_cell_measurement_temperature 296(2)
_cell_measurement_theta_max 37.57
_cell_measurement_theta_min 3.82
_cell_volume 787.021(15)
_computing_cell_refinement 'Bruker SAINT'
_computing_data_collection 'Bruker APEX2'
_computing_data_reduction 'Bruker SAINT'
_computing_molecular_graphics 'Bruker SHELXTL'
_computing_publication_material 'Bruker SHELXTL'
_computing_structure_refinement 'SHELXL-2014/7 (Sheldrick, 2014)'
_computing_structure_solution 'SHELXS-97 (Sheldrick, 2008)'
_diffrn_ambient_temperature 296(2)
_diffrn_detector_area_resol_mean 8.33
_diffrn_measured_fraction_theta_full 1.000
_diffrn_measured_fraction_theta_max 1.000
_diffrn_measurement_device_type 'Bruker APEX-II CCD'
_diffrn_measurement_method 'w scans'
_diffrn_radiation_type MoK\a
_diffrn_radiation_wavelength 0.71073
_diffrn_reflns_av_R_equivalents 0.0201
_diffrn_reflns_limit_h_max 17
_diffrn_reflns_limit_h_min -17
_diffrn_reflns_limit_k_max 17
_diffrn_reflns_limit_k_min -17
_diffrn_reflns_limit_l_max 17
_diffrn_reflns_limit_l_min -15
_diffrn_reflns_number 9680
_diffrn_reflns_theta_full 25.242
_diffrn_reflns_theta_max 43.088
_diffrn_reflns_theta_min 3.823
_exptl_absorpt_coefficient_mu 1.143
_exptl_absorpt_correction_T_max 0.7485
_exptl_absorpt_correction_T_min 0.6951
_exptl_absorpt_correction_type multi-scan
_exptl_absorpt_process_details 'Bruker SADABS'
_exptl_crystal_colour colourless
_exptl_crystal_density_diffrn 1.933
_exptl_crystal_description octahedron
_exptl_crystal_F_000 464
_exptl_crystal_size_max 0.240
_exptl_crystal_size_mid 0.230
_exptl_crystal_size_min 0.220
_refine_diff_density_max 0.139
_refine_diff_density_min -0.330
_refine_ls_goodness_of_fit_ref 1.032
_refine_ls_hydrogen_treatment noref
_refine_ls_matrix_type full
_refine_ls_number_parameters 24
_refine_ls_number_reflns 190
_refine_ls_number_restraints 0
_refine_ls_restrained_S_all 1.032
_refine_ls_R_factor_all 0.0140
_refine_ls_R_factor_gt 0.0140
_refine_ls_shift/su_max 0.050
_refine_ls_shift/su_mean 0.019
_refine_ls_structure_factor_coef Fsqd
_refine_ls_weighting_details 'w=1/[\s^2^(Fo^2^)+(0.0333P)^2^+0.0481P] where P=(Fo^2^+2Fc^2^)/3'
_refine_ls_weighting_scheme calc
_refine_ls_wR_factor_gt 0.0400
_refine_ls_wR_factor_ref 0.0400
_reflns_number_gt 190
_reflns_number_total 190
_reflns_threshold_expression 'I > 2\s(I)'
_cod_data_source_file bp5091sup1.cif
_cod_data_source_block II
_cod_depositor_comments 'Adding full bibliography for 2020711--2020712.cif.'
_cod_original_cell_volume 787.02(3)
_cod_database_code 2020712
_cod_database_fobs_code 2020712
_shelx_space_group_comment
;
The symmetry employed for this shelxl refinement is uniquely defined
by the following loop, which should always be used as a source of
symmetry information in preference to the above space-group names.
They are only intended as comments.
;
_shelx_estimated_absorpt_t_min 0.771
_shelx_estimated_absorpt_t_max 0.787

loop_
_space_group_symop_operation_xyz
'x, y, z'
'-x, -y, z'
'-x, y, -z'
'x, -y, -z'
'z, x, y'
'z, -x, -y'
'-z, -x, y'
'-z, x, -y'
'y, z, x'
'-y, z, -x'
'y, -z, -x'
'-y, -z, x'
'y, x, -z'
'-y, -x, -z'
'y, -x, z'
'-y, x, z'
'x, z, -y'
'-x, z, y'
'-x, -z, -y'
'x, -z, y'
'z, y, -x'
'z, -y, x'
'-z, y, x'
'-z, -y, -x'
'x, y+1/2, z+1/2'
'-x, -y+1/2, z+1/2'
'-x, y+1/2, -z+1/2'
'x, -y+1/2, -z+1/2'
'z, x+1/2, y+1/2'
'z, -x+1/2, -y+1/2'
'-z, -x+1/2, y+1/2'
'-z, x+1/2, -y+1/2'
'y, z+1/2, x+1/2'
'-y, z+1/2, -x+1/2'
'y, -z+1/2, -x+1/2'
'-y, -z+1/2, x+1/2'
'y, x+1/2, -z+1/2'
'-y, -x+1/2, -z+1/2'
'y, -x+1/2, z+1/2'
'-y, x+1/2, z+1/2'
'x, z+1/2, -y+1/2'
'-x, z+1/2, y+1/2'
'-x, -z+1/2, -y+1/2'
'x, -z+1/2, y+1/2'
'z, y+1/2, -x+1/2'
'z, -y+1/2, x+1/2'
'-z, y+1/2, x+1/2'
'-z, -y+1/2, -x+1/2'
'x+1/2, y, z+1/2'
'-x+1/2, -y, z+1/2'
'-x+1/2, y, -z+1/2'
'x+1/2, -y, -z+1/2'
'z+1/2, x, y+1/2'
'z+1/2, -x, -y+1/2'
'-z+1/2, -x, y+1/2'
'-z+1/2, x, -y+1/2'
'y+1/2, z, x+1/2'
'-y+1/2, z, -x+1/2'
'y+1/2, -z, -x+1/2'
'-y+1/2, -z, x+1/2'
'y+1/2, x, -z+1/2'
'-y+1/2, -x, -z+1/2'
'y+1/2, -x, z+1/2'
'-y+1/2, x, z+1/2'
'x+1/2, z, -y+1/2'
'-x+1/2, z, y+1/2'
'-x+1/2, -z, -y+1/2'
'x+1/2, -z, y+1/2'
'z+1/2, y, -x+1/2'
'z+1/2, -y, x+1/2'
'-z+1/2, y, x+1/2'
'-z+1/2, -y, -x+1/2'
'x+1/2, y+1/2, z'
'-x+1/2, -y+1/2, z'
'-x+1/2, y+1/2, -z'
'x+1/2, -y+1/2, -z'
'z+1/2, x+1/2, y'
'z+1/2, -x+1/2, -y'
'-z+1/2, -x+1/2, y'
'-z+1/2, x+1/2, -y'
'y+1/2, z+1/2, x'
'-y+1/2, z+1/2, -x'
'y+1/2, -z+1/2, -x'
'-y+1/2, -z+1/2, x'
'y+1/2, x+1/2, -z'
'-y+1/2, -x+1/2, -z'
'y+1/2, -x+1/2, z'
'-y+1/2, x+1/2, z'
'x+1/2, z+1/2, -y'
'-x+1/2, z+1/2, y'
'-x+1/2, -z+1/2, -y'
'x+1/2, -z+1/2, y'
'z+1/2, y+1/2, -x'
'z+1/2, -y+1/2, x'
'-z+1/2, y+1/2, x'
'-z+1/2, -y+1/2, -x'
'-x, -y, -z'
'x, y, -z'
'x, -y, z'
'-x, y, z'
'-z, -x, -y'
'-z, x, y'
'z, x, -y'
'z, -x, y'
'-y, -z, -x'
'y, -z, x'
'-y, z, x'
'y, z, -x'
'-y, -x, z'
'y, x, z'
'-y, x, -z'
'y, -x, -z'
'-x, -z, y'
'x, -z, -y'
'x, z, y'
'-x, z, -y'
'-z, -y, x'
'-z, y, -x'
'z, -y, -x'
'z, y, x'
'-x, -y+1/2, -z+1/2'
'x, y+1/2, -z+1/2'
'x, -y+1/2, z+1/2'
'-x, y+1/2, z+1/2'
'-z, -x+1/2, -y+1/2'
'-z, x+1/2, y+1/2'
'z, x+1/2, -y+1/2'
'z, -x+1/2, y+1/2'
'-y, -z+1/2, -x+1/2'
'y, -z+1/2, x+1/2'
'-y, z+1/2, x+1/2'
'y, z+1/2, -x+1/2'
'-y, -x+1/2, z+1/2'
'y, x+1/2, z+1/2'
'-y, x+1/2, -z+1/2'
'y, -x+1/2, -z+1/2'
'-x, -z+1/2, y+1/2'
'x, -z+1/2, -y+1/2'
'x, z+1/2, y+1/2'
'-x, z+1/2, -y+1/2'
'-z, -y+1/2, x+1/2'
'-z, y+1/2, -x+1/2'
'z, -y+1/2, -x+1/2'
'z, y+1/2, x+1/2'
'-x+1/2, -y, -z+1/2'
'x+1/2, y, -z+1/2'
'x+1/2, -y, z+1/2'
'-x+1/2, y, z+1/2'
'-z+1/2, -x, -y+1/2'
'-z+1/2, x, y+1/2'
'z+1/2, x, -y+1/2'
'z+1/2, -x, y+1/2'
'-y+1/2, -z, -x+1/2'
'y+1/2, -z, x+1/2'
'-y+1/2, z, x+1/2'
'y+1/2, z, -x+1/2'
'-y+1/2, -x, z+1/2'
'y+1/2, x, z+1/2'
'-y+1/2, x, -z+1/2'
'y+1/2, -x, -z+1/2'
'-x+1/2, -z, y+1/2'
'x+1/2, -z, -y+1/2'
'x+1/2, z, y+1/2'
'-x+1/2, z, -y+1/2'
'-z+1/2, -y, x+1/2'
'-z+1/2, y, -x+1/2'
'z+1/2, -y, -x+1/2'
'z+1/2, y, x+1/2'
'-x+1/2, -y+1/2, -z'
'x+1/2, y+1/2, -z'
'x+1/2, -y+1/2, z'
'-x+1/2, y+1/2, z'
'-z+1/2, -x+1/2, -y'
'-z+1/2, x+1/2, y'
'z+1/2, x+1/2, -y'
'z+1/2, -x+1/2, y'
'-y+1/2, -z+1/2, -x'
'y+1/2, -z+1/2, x'
'-y+1/2, z+1/2, x'
'y+1/2, z+1/2, -x'
'-y+1/2, -x+1/2, z'
'y+1/2, x+1/2, z'
'-y+1/2, x+1/2, -z'
'y+1/2, -x+1/2, -z'
'-x+1/2, -z+1/2, y'
'x+1/2, -z+1/2, -y'
'x+1/2, z+1/2, y'
'-x+1/2, z+1/2, -y'
'-z+1/2, -y+1/2, x'
'-z+1/2, y+1/2, -x'
'z+1/2, -y+1/2, -x'
'z+1/2, y+1/2, x'

loop_
_atom_site_type_symbol
_atom_site_label
_atom_site_fract_x
_atom_site_fract_y
_atom_site_fract_z
_atom_site_U_iso_or_equiv
_atom_site_adp_type
_atom_site_calc_flag
_atom_site_occupancy
Ti Ti1 0.0000 0.0000 0.0000 0.02239(3) Uani d 1
N N1 0.2593(2) 0.2593(2) 0.2593(2) 0.0439(4) Uani d 0.25
N N2 0.5000 0.5000 0.5000 0.0592(6) Uani d 1
O O1 0.1808(4) 0.1142(3) 0.0000 0.0660(9) Uani d 0.0833
F F1 0.20425(11) 0.01404(17) 0.01404(17) 0.0462(4) Uani d 0.125
F F2 0.2000(3) 0.0602(3) 0.0000 0.0498(8) Uani d 0.0833
H H11 0.2049 0.2049 0.2049 0.098 Uiso d 0.25
H H12 0.2049 0.3149 0.3149 0.098 Uiso d 0.0833
H H13 0.3149 0.2049 0.3149 0.098 Uiso d 0.0833
H H14 0.3149 0.3149 0.2049 0.098 Uiso d 0.0833
H H2 0.5930 0.4814 0.4814 0.044 Uiso d 0.125
H H3 0.4445 0.4445 0.4445 0.098 Uiso d 0.125

loop_
_atom_site_aniso_label
_atom_site_aniso_U_11
_atom_site_aniso_U_22
_atom_site_aniso_U_33
_atom_site_aniso_U_12
_atom_site_aniso_U_13
_atom_site_aniso_U_23
Ti1 0.02239(3) 0.02239(3) 0.02239(3) 0.000 0.000 0.000
N1 0.0439(4) 0.0439(4) 0.0439(4) 0.0058(6) 0.0058(6) 0.0058(6)
N2 0.0592(6) 0.0592(6) 0.0592(6) 0.000 0.000 0.000
O1 0.0615(15) 0.096(2) 0.0406(14) -0.0518(12) 0.000 0.000
F1 0.0186(3) 0.0600(5) 0.0600(5) -0.0024(4) -0.0024(4) -0.007(2)
F2 0.0268(8) 0.0619(17) 0.0608(17) -0.0129(9) 0.000 0.000

loop_
_atom_type_symbol
_atom_type_description
_atom_type_scat_dispersion_real
_atom_type_scat_dispersion_imag
_atom_type_scat_source
N N 0.0061 0.0033 'International Tables Vol C Tables 4.2.6.8 and 6.1.1.4'
H H 0.0000 0.0000 'International Tables Vol C Tables 4.2.6.8 and 6.1.1.4'
O O 0.0106 0.0060 'International Tables Vol C Tables 4.2.6.8 and 6.1.1.4'
F F 0.0171 0.0103 'International Tables Vol C Tables 4.2.6.8 and 6.1.1.4'
Ti Ti 0.2776 0.4457 'International Tables Vol C Tables 4.2.6.8 and 6.1.1.4'

loop_
_geom_angle_atom_site_label_1
_geom_angle_atom_site_label_2
_geom_angle_atom_site_label_3
_geom_angle_site_symmetry_3
_geom_angle
F1 Ti1 F1 9 81.90(10)
F1 Ti1 F1 107 89.732(7)

loop_
_geom_bond_atom_site_label_1
_geom_bond_atom_site_label_2
_geom_bond_site_symmetry_2
_geom_bond_distance
Ti1 F1 . 1.8946(10)
Ti1 F1 105 1.8947(10)
N1 N1 28 0.243(6)
N1 N1 51 0.243(6)
N1 N1 74 0.243(6)
N1 O1 189 2.613(3)
N1 O1 41 2.613(3)
N1 O1 179 2.613(3)
N1 O1 151 2.613(3)
N1 O1 123 2.613(3)
N1 O1 159 2.613(3)
N1 O1 69 2.6530(19)
N1 H11 . 0.8701
N1 H12 . 0.8828
N1 H13 . 0.8827
N1 H14 . 0.8827
N2 F1 180_556 2.7367(10)
N2 F1 84 2.7367(10)
N2 F1 124_655 2.7367(10)
N2 F1 28 2.7367(10)
N2 H2 . 0.8923
N2 H3 . 0.8875
O1 O1 17 1.491(4)
F2 O1 15 2.362(5)
F1 F2 15 2.386(3)
F1 F2 11 2.386(3)
F1 O1 117 2.707(3)
F1 O1 103 2.707(3)
F1 F1 107 2.6732(15)
F1 F1 102 2.6731(15)
F1 F1 5 2.484(3)
F1 F2 119 2.816(2)
F1 F2 101 2.816(2)
F2 F2 21 2.611(4)
